data_2014319
loop_
_publ_author_name
'Rohm, Henning W.'
'K\"ockerling, Martin'

_publ_section_title
;
 Cation distribution in the zirconium chloride cluster phase
 Cs[(Zr~6~C)Cl~15~]
;
_journal_issue 2
_journal_name_full 'Acta Crystallographica Section C'
_journal_page_first i19
_journal_page_last i20
_journal_paper_doi 10.1107/S0108270105043076
_journal_volume 62
_journal_year 2006
_chemical_formula_iupac 'Cs [Zr6 C Cl15]'
_chemical_formula_moiety 'Cs Zr6 C Cl15'
_chemical_formula_sum 'C Cl15 Cs Zr6'
_chemical_formula_weight 1223.99
_chemical_name_systematic
;
Poly[caesium
[[\m~4~-carbido-dodecakis-\m~2~-chloro-hexazirconium]-tri-\m~2~-chloro]]
;
_space_group_IT_number 51
_symmetry_cell_setting orthorhombic
_symmetry_space_group_name_Hall '-P 2a 2a'
_symmetry_space_group_name_H-M 'P m m a'
_atom_sites_solution_primary direct
_atom_sites_solution_secondary difmap
_cell_angle_alpha 90.00
_cell_angle_beta 90.00
_cell_angle_gamma 90.00
_cell_formula_units_Z 4
_cell_length_a 18.513(2)
_cell_length_b 13.9160(10)
_cell_length_c 9.6383(7)
_cell_measurement_reflns_used 42
_cell_measurement_temperature 293(2)
_cell_measurement_theta_max 19.92
_cell_measurement_theta_min 2.93
_cell_volume 2483.1(4)
_computing_cell_refinement XSCANS
_computing_data_collection 'XSCANS (Siemens, 1994)'
_computing_data_reduction XSCANS
_computing_molecular_graphics 'DIAMOND (Brandenburg, 1998 or? 2001)'
_computing_publication_material SHELXL97
_computing_structure_refinement 'SHELXL97 (Sheldrick, 1997)'
_computing_structure_solution 'SHELXS97 (Sheldrick, 1997)'
_diffrn_ambient_temperature 293(2)
_diffrn_measured_fraction_theta_full 0.998
_diffrn_measured_fraction_theta_max 0.998
_diffrn_measurement_device_type 'Siemens P4'
_diffrn_measurement_method '\w scans'
_diffrn_radiation_monochromator graphite
_diffrn_radiation_source 'fine-focus sealed tube'
_diffrn_radiation_type MoK\a
_diffrn_radiation_wavelength 0.71073
_diffrn_reflns_av_R_equivalents 0.0330
_diffrn_reflns_av_sigmaI/netI 0.0245
_diffrn_reflns_limit_h_max 24
_diffrn_reflns_limit_h_min -1
_diffrn_reflns_limit_k_max 1
_diffrn_reflns_limit_k_min -18
_diffrn_reflns_limit_l_max 1
_diffrn_reflns_limit_l_min -12
_diffrn_reflns_number 4087
_diffrn_reflns_theta_full 27.99
_diffrn_reflns_theta_max 27.99
_diffrn_reflns_theta_min 2.11
_diffrn_standards_decay_% 0.0
_diffrn_standards_interval_count 98
_diffrn_standards_number 2
_exptl_absorpt_coefficient_mu 5.474
_exptl_absorpt_correction_T_max 0.112
_exptl_absorpt_correction_T_min 0.047
_exptl_absorpt_correction_type psi-scan
_exptl_absorpt_process_details '(Farrugia, 1999)'
_exptl_crystal_colour 'dark red'
_exptl_crystal_density_diffrn 3.274
_exptl_crystal_density_method 'not measured'
_exptl_crystal_description 'irregular block'
_exptl_crystal_F_000 2224
_exptl_crystal_size_max 0.52
_exptl_crystal_size_mid 0.43
_exptl_crystal_size_min 0.40
_refine_diff_density_max 1.995
_refine_diff_density_min -1.619
_refine_ls_extinction_coef 0.00071(11)
_refine_ls_extinction_expression Fc^*^=kFc[1+0.001xFc^2^\l^3^/sin(2\q)]^-1/4^
_refine_ls_extinction_method SHELXL97
_refine_ls_goodness_of_fit_ref 1.077
_refine_ls_matrix_type full
_refine_ls_number_parameters 141
_refine_ls_number_reflns 3223
_refine_ls_number_restraints 0
_refine_ls_restrained_S_all 1.077
_refine_ls_R_factor_all 0.0583
_refine_ls_R_factor_gt 0.0455
_refine_ls_shift/su_max 0.001
_refine_ls_shift/su_mean 0.000
_refine_ls_structure_factor_coef Fsqd
_refine_ls_weighting_details 'calc w=1/[\s^2^(Fo^2^)+(0.0687P)^2^+15.1304P] where P=(Fo^2^+2Fc^2^)/3'
_refine_ls_weighting_scheme calc
_refine_ls_wR_factor_gt 0.1170
_refine_ls_wR_factor_ref 0.1275
_reflns_number_gt 2627
_reflns_number_total 3223
_reflns_threshold_expression I>2\s(I)
_cod_data_source_file fa1155.cif
_cod_data_source_block I
_cod_depositor_comments
;
The following automatic conversions were performed:
'_geom_bond_publ_flag' value 'N' changed to 'n' according to
'/home/saulius/struct/CIF-dictionaries/cif_core.dic' dictionary named
'cif_core.dic' version 2.4.1 from 2010-06-29 (54 times).

Automatic conversion script
Id: cif_fix_enum 1527 2010-12-29 10:47:43Z saulius 

The following automatic conversions were performed:

'_geom_bond_publ_flag' value 'N' changed to 'n' according to
/home/saulius/struct/CIF-dictionaries/cif_core.dic dictionary named
'cif_core.dic' version 2.4.1 from 2010-06-29 (54
times).

'_geom_angle_publ_flag' value 'Yes' changed to 'yes'
according to /home/saulius/struct/CIF-dictionaries/cif_core.dic
dictionary named 'cif_core.dic' version 2.4.1 from 2010-06-29 (3
times).

'_geom_angle_publ_flag' value 'N' changed to 'n' according
to /home/saulius/struct/CIF-dictionaries/cif_core.dic dictionary
named 'cif_core.dic' version 2.4.1 from 2010-06-29 (174 times).

Automatic conversion script
Id: cif_fix_values 1715 2011-07-08 13:25:40Z adriana 
;
_cod_database_code 2014319
_cod_database_fobs_code 2014319

loop_
_symmetry_equiv_pos_as_xyz
'x, y, z'
'-x+1/2, -y, z'
'-x, y, -z'
'x+1/2, -y, -z'
'-x, -y, -z'
'x-1/2, y, -z'
'x, -y, z'
'-x-1/2, y, z'

loop_
_atom_site_label
_atom_site_fract_x
_atom_site_fract_y
_atom_site_fract_z
_atom_site_U_iso_or_equiv
_atom_site_adp_type
_atom_site_calc_flag
_atom_site_refinement_flags
_atom_site_occupancy
_atom_site_disorder_assembly
_atom_site_disorder_group
_atom_site_type_symbol
Cs1 0.2500 0.5000 1.0340(10) 0.060(2) Uani d SP 0.66(7) . . Cs
Cs2 0.2500 0.5000 1.071(5) 0.044(5) Uani d SP 0.34(7) . . Cs
Cs3 0.2500 0.2513(5) 0.6600(7) 0.0250(10) Uani d SP 0.08 . . Cs
Cs4 0.0120(10) 0.0000 0.534(4) 0.06(2) Uani d SP 0.27(3) . . Cs
Cs5 -0.037(2) 0.0000 0.405(4) 0.038(3) Uani d SP 0.15(3) . . Cs
Zr1 0.47113(3) 0.38426(4) 0.34092(6) 0.0168(2) Uani d . 1 . . Zr
Zr2 0.61535(4) 0.5000 0.42067(9) 0.0164(2) Uani d S 1 . . Zr
Zr3 0.33744(3) 0.11620(4) 0.14316(6) 0.0161(2) Uani d . 1 . . Zr
Zr4 0.2500 0.0000 0.37550(10) 0.0142(2) Uani d S 1 . . Zr
Zr5 0.2500 0.0000 0.90880(10) 0.0168(2) Uani d S 1 . . Zr
Cl1 0.43813(9) 0.25120(10) 0.1532(2) 0.0289(4) Uani d . 1 . . Cl
Cl2 0.2500 0.0000 0.6421(3) 0.0415(9) Uani d S 1 . . Cl
Cl3 0.7500 0.5000 0.3207(3) 0.0257(6) Uani d S 1 . . Cl
Cl4 0.5000 0.2457(2) 0.5000 0.0262(5) Uani d S 1 . . Cl
Cl5 0.43670(10) 0.5000 0.1488(2) 0.0252(4) Uani d S 1 . . Cl
Cl6 0.59655(8) 0.37240(10) 0.2367(2) 0.0268(3) Uani d . 1 . . Cl
Cl7 0.34025(7) 0.37480(10) 0.4114(2) 0.0243(3) Uani d . 1 . . Cl
Cl8 0.2500 0.2560(2) 0.1398(3) 0.0254(5) Uani d S 1 . . Cl
Cl9 0.44260(10) 0.0000 0.1452(3) 0.0309(5) Uani d S 1 . . Cl
Cl10 0.34499(8) 0.12760(10) 0.40434(16) 0.0244(3) Uani d . 1 . . Cl
Cl11 0.15255(9) 0.12710(10) 0.8832(2) 0.0283(3) Uani d . 1 . . Cl
C1 0.5000 0.5000 0.5000 0.009(2) Uiso d S 1 . . C
C2 0.2500 0.0000 0.1400(10) 0.011(2) Uiso d S 1 . . C

loop_
_atom_site_aniso_label
_atom_site_aniso_U_11
_atom_site_aniso_U_22
_atom_site_aniso_U_33
_atom_site_aniso_U_12
_atom_site_aniso_U_13
_atom_site_aniso_U_23
Cs1 0.076(5) 0.054(4) 0.049(3) 0.000 0.000 0.000
Cs2 0.033(3) 0.020(3) 0.079(11) 0.000 0.000 0.000
Cs3 0.023(3) 0.023(3) 0.030(4) 0.000 0.000 0.003(3)
Cs4 0.06(2) 0.0191(12) 0.09(3) 0.000 0.06(2) 0.000
Cs5 0.033(6) 0.036(4) 0.045(8) 0.000 0.029(5) 0.000
Zr1 0.0102(3) 0.0169(3) 0.0232(3) -0.00108(18) -0.00091(19) -0.0020(2)
Zr2 0.0084(3) 0.0176(4) 0.0233(4) 0.000 0.0003(3) 0.000
Zr3 0.0134(3) 0.0166(3) 0.0182(3) -0.00228(19) 0.00087(19) -0.0001(2)
Zr4 0.0132(5) 0.0168(5) 0.0127(5) 0.000 0.000 0.000
Zr5 0.0194(5) 0.0183(5) 0.0129(5) 0.000 0.000 0.000
Cl1 0.0268(7) 0.0291(8) 0.0310(9) -0.0142(6) 0.0072(6) -0.0090(6)
Cl2 0.063(2) 0.050(2) 0.0120(14) 0.000 0.000 0.000
Cl3 0.0089(11) 0.0362(17) 0.0318(16) 0.000 0.000 0.000
Cl4 0.0233(10) 0.0182(10) 0.0370(12) 0.000 0.0060(8) 0.000
Cl5 0.0233(10) 0.0281(11) 0.0242(10) 0.000 -0.0058(8) 0.000
Cl6 0.0155(6) 0.0300(8) 0.0348(8) -0.0015(5) 0.0038(6) -0.0114(7)
Cl7 0.0112(5) 0.0267(7) 0.0350(8) -0.0049(5) 0.0005(5) -0.0082(6)
Cl8 0.0224(9) 0.0169(9) 0.0370(12) 0.000 0.000 0.0002(9)
Cl9 0.0128(9) 0.0265(11) 0.0534(15) 0.000 0.0057(9) 0.000
Cl10 0.0255(7) 0.0262(7) 0.0215(7) -0.0083(6) -0.0039(5) -0.0022(6)
Cl11 0.0326(8) 0.0298(8) 0.0225(7) 0.0109(6) -0.0068(6) 0.0026(6)

loop_
_atom_type_symbol
_atom_type_description
_atom_type_scat_dispersion_real
_atom_type_scat_dispersion_imag
_atom_type_scat_source
C C 0.0033 0.0016 'International Tables Vol C Tables 4.2.6.8 and 6.1.1.4'
Cl Cl 0.1484 0.1585 'International Tables Vol C Tables 4.2.6.8 and 6.1.1.4'
Zr Zr -2.9673 0.5597 'International Tables Vol C Tables 4.2.6.8 and 6.1.1.4'
Cs Cs -0.3680 2.1192 'International Tables Vol C Tables 4.2.6.8 and 6.1.1.4'

loop_
_geom_angle_atom_site_label_1
_geom_angle_atom_site_label_2
_geom_angle_atom_site_label_3
_geom_angle_site_symmetry_1
_geom_angle_site_symmetry_3
_geom_angle
_geom_angle_publ_flag
Zr2 Cl3 Zr2 2_665 . 137.70(10) yes
Zr1 Cl1 Zr3 . . 132.84(6) yes
Zr4 Cl2 Zr5 . . 180.0 yes
Cl5 Zr1 Cl1 . . 83.54(5) n
Cl5 Zr1 Cl6 . . 88.99(7) n
Cl5 Zr1 Zr1 . 7_565 50.56(3) n
Cl5 Zr1 Zr2 . . 93.74(5) n
C1 Zr1 Zr1 . 3_656 44.767(15) n
C1 Zr1 Zr2 . 5_666 44.593(15) n
Cl1 Zr1 Zr1 . 7_565 134.10(4) n
Cl1 Zr1 Zr2 . . 134.65(4) n
C1 Zr1 Cl1 . . 179.22(5) n
C1 Zr1 Cl5 . . 95.79(4) n
C1 Zr1 Cl6 . . 95.60(4) n
C1 Zr1 Cl7 . . 94.64(4) n
Cl4 Zr1 Cl1 . . 86.01(5) n
Cl4 Zr1 Cl5 . . 169.55(5) n
Cl4 Zr1 Cl6 . . 89.82(4) n
Cl4 Zr1 Zr1 . 7_565 139.89(3) n
Cl4 Zr1 Zr2 . . 93.54(3) n
Cl6 Zr1 Cl1 . . 83.99(5) n
Cl6 Zr1 Zr1 . 7_565 93.74(4) n
Cl6 Zr1 Zr2 . . 50.67(4) n
Cl6 Zr2 Cl3 7_565 . 82.86(6) n
Cl6 Zr2 Cl6 . 7_565 89.01(8) n
Cl6 Zr2 Zr1 . . 50.71(4) n
Cl3 Zr2 Zr1 . 7_565 133.56(6) n
C1 Zr2 Cl3 . . 178.56(8) n
C1 Zr2 Cl6 . . 96.12(4) n
C1 Zr2 Cl7 . 5_666 95.20(4) n
C1 Zr2 Zr1 . . 45.410(16) n
C2 Zr3 Cl1 . . 178.7(3) n
C2 Zr3 Cl10 . . 95.6(3) n
C2 Zr3 Cl11 . 8_654 94.6(3) n
C2 Zr3 Cl8 . . 95.19(4) n
C2 Zr3 Cl9 . . 95.32(4) n
C2 Zr3 Zr3 . 8_655 44.977(15) n
C2 Zr3 Zr4 . . 45.2(3) n
C2 Zr3 Zr5 . 1_554 43.8(3) n
C2 Zr4 Cl10 . . 96.35(4) n
C2 Zr4 Cs3 . . 128.10(9) n
C2 Zr4 Zr3 . 2 45.618(17) n
C2 Zr5 Cl11 1_556 7 95.57(4) n
C2 Zr5 Cs3 1_556 . 124.43(10) n
C2 Zr5 Zr3 1_556 1_556 45.364(17) n
Cl1 Zr3 Zr3 . 8_655 134.73(4) n
Cl1 Zr3 Zr4 . . 133.54(4) n
Cl1 Zr3 Zr5 . 1_554 137.44(4) n
Cl2 Zr4 Zr3 . . 134.382(17) n
Cl2 Zr5 Zr3 . 1_556 134.636(17) n
Cl3 Cs1 Cl5 5_666 2_566 107.8(2) n
Cl3 Cs1 Cl8 5_666 2_566 106.8(2) n
Cl3 Cs2 Cl7 5_666 7_566 143.7(4) n
Cl3 Cs3 Cl10 5_666 . 122.11(18) n
Cl3 Cs3 Cl2 5_666 . 179.8(2) n
Cl3 Cs3 Zr5 5_666 . 142.5(2) n
Cl4 Cs4 Cl10 6_556 4_456 116.6(6) n
Cl4 Cs4 Cl4 2 6_556 166.9(14) n
Cl4 Cs4 Cl9 2 2 85.5(6) n
Cl4 Cs5 Cl10 6_556 8_655 53.6(3) n
Cl4 Cs5 Cl11 2 3_556 135.2(9) n
Cl4 Cs5 Cl2 2 5_556 102.6(4) n
Cl4 Cs5 Cl4 6_556 2 143.1(13) n
Cl5 Cs1 Cl5 1_556 2_566 144.4(4) n
Cl5 Cs2 Cl3 1_556 5_666 102.3(8) n
Cl5 Cs2 Cl5 1_556 2_566 155.4(16) n
Cl5 Cs2 Cl7 1_556 2_566 103.2(10) n
Cl6 Cs3 Cl10 3_656 8_655 149.48(18) n
Cl6 Cs3 Cl2 3_656 . 120.13(12) n
Cl6 Cs3 Cl3 3_656 5_666 59.79(11) n
Cl6 Cs3 Cl6 3_656 6_556 110.9(2) n
Cl7 Cs2 Cl7 7_566 2_566 48.4(5) n
Cl7 Cs3 Cl10 . . 60.09(10) n
Cl7 Cs3 Cl2 . . 118.12(19) n
Cl7 Cs3 Cl3 . 5_666 62.08(12) n
Cl7 Cs3 Cl6 . 6_556 111.25(18) n
Cl7 Cs3 Cl7 . 8_655 59.07(13) n
Cl7 Zr1 Cl1 . . 85.76(5) n
Cl7 Zr1 Cl4 . . 90.00(4) n
Cl7 Zr1 Cl5 . . 89.33(7) n
Cl7 Zr1 Cl6 . . 169.74(6) n
Cl7 Zr1 Zr1 . 7_565 93.00(4) n
Cl7 Zr1 Zr2 . . 139.57(4) n
Cl7 Zr2 Cl3 5_666 . 85.83(6) n
Cl7 Zr2 Cl6 5_666 . 168.65(6) n
Cl7 Zr2 Cl7 5_666 3_656 87.64(8) n
Cl7 Zr2 Zr1 5_666 . 140.61(4) n
Cl10 Cs5 Cl2 6_556 5_556 54.3(3) n
Cl8 Cs1 Cl5 2_566 1_556 84.94(11) n
Cl8 Cs1 Cl8 2_566 1_556 146.5(4) n
Cl8 Cs2 Cl3 2_566 5_666 101.1(8) n
Cl8 Cs2 Cl5 2_566 1_556 87.7(3) n
Cl8 Cs2 Cl7 2_566 7_566 54.9(5) n
Cl8 Cs2 Cl8 2_566 1_556 157.8(16) n
Cl8 Zr3 Cl1 . . 84.57(5) n
Cl8 Zr3 Zr3 . 7 140.22(3) n
Cl8 Zr3 Zr4 . . 94.23(5) n
Cl8 Zr3 Zr5 . 1_554 93.18(5) n
Cl9 Cs4 Cl10 6_556 8_655 129.3(11) n
Cl9 Cs4 Cl4 6_556 2 93.6(4) n
Cl9 Cs4 Cl9 6_556 2 170.1(11) n
Cl9 Cs4 Zr4 6_556 . 131.7(11) n
Cl9 Cs5 Cl10 2 6_556 145.1(6) n
Cl9 Cs5 Cl11 2 3_556 74.4(7) n
Cl9 Cs5 Cl2 2 5_556 118.3(12) n
Cl9 Cs5 Cl4 2 6_556 95.7(2) n
Cl2 Cs5 Cl10 5_556 8_655 152.7(4) n
Cl9 Zr3 Cl1 . . 84.94(5) n
Cl9 Zr3 Cl8 . . 169.49(5) n
Cl9 Zr3 Zr3 . 8_655 140.28(3) n
Cl9 Zr3 Zr4 . . 93.47(5) n
Cl9 Zr3 Zr5 . 1_554 94.10(5) n
Cl10 Cs3 Cl10 8_655 . 60.65(13) n
Cl10 Cs3 Cl2 8_655 . 58.08(12) n
Cl10 Cs3 Zr2 8_655 5_666 123.91(18) n
Cl10 Cs3 Zr5 . . 89.56(14) n
Cl10 Cs4 Cl10 8_655 6_556 117.8(3) n
Cl10 Cs4 Cl4 8_655 2 122.1(3) n
Cl10 Cs4 Cl9 4_456 2 110.4(10) n
Cl10 Cs4 Zr4 4_456 . 149.6(2) n
Cl10 Cs5 Cl10 6_556 8_655 110.3(6) n
Cl10 Cs5 Cl11 6_556 5_556 105.7(8) n
Cl10 Cs5 Cl4 4_456 6_556 119.1(5) n
Cl10 Zr3 Cl1 . . 83.13(5) n
Cl10 Zr3 Cl8 . . 90.00(7) n
Cl10 Zr3 Cl9 . . 89.41(7) n
Cl10 Zr3 Zr3 . 8_655 93.17(4) n
Cl10 Zr3 Zr4 . . 50.41(4) n
Cl10 Zr3 Zr5 . 1_554 139.43(4) n
Cl10 Zr4 Cl10 . 2 167.30(9) n
Cl10 Zr4 Cl2 . . 83.65(4) n
Cl10 Zr4 Zr3 . 2 141.97(5) n
Cl11 Cs3 Cl10 8_655 8_655 118.6(2) n
Cl11 Cs3 Cl11 8_655 . 66.36(14) n
Cl11 Cs3 Cl2 8_655 . 60.57(12) n
Cl11 Cs3 Cl3 8_655 5_666 119.24(19) n
Cl11 Cs3 Cl6 8_655 6_556 121.2(2) n
Cl11 Cs3 Cl7 8_655 . 117.21(4) n
Cl11 Cs3 Zr2 8_655 5_666 102.76(8) n
Cl11 Cs3 Zr5 8_655 . 36.75(8) n
Cl11 Cs5 Cl10 5_556 8_655 133.4(6) n
Cl11 Cs5 Cl11 5_556 3_556 53.5(6) n
Cl11 Cs5 Cl2 5_556 5_556 51.5(5) n
Cl11 Zr3 Cl1 8_654 . 86.64(5) n
Cl11 Zr3 Cl10 8_654 . 169.76(5) n
Cl11 Zr3 Cl8 8_654 . 89.30(7) n
Cl11 Zr3 Cl9 8_654 . 89.42(8) n
Cl11 Zr3 Zr3 8_654 7 93.46(4) n
Cl11 Zr3 Zr5 8_654 1_554 50.81(4) n
Cl11 Zr5 Cl11 7 8_655 168.85(9) n
Cl11 Zr5 Cl2 7 . 84.43(4) n
Cl11 Zr5 Cs3 7 . 121.32(7) n
Zr1 Cl4 Zr1 3_656 . 80.21(7) n
Zr1 Cl5 Cs1 7_565 1_554 117.57(15) n
Zr1 Cl5 Zr1 7_565 . 78.88(7) n
Zr1 Zr1 Zr1 7_565 3_656 90.0 n
Zr1 Zr1 Zr2 7_565 5_666 60.097(12) n
Zr1 Zr2 Zr1 . 7_565 60.20(2) n
Zr2 C1 Zr1 . 3_656 90.34(2) n
Zr2 Cl6 Zr1 . . 78.62(5) n
Zr2 Cl7 Zr1 5_666 . 79.81(4) n
Zr2 Zr1 Zr1 . 7_565 59.899(12) n
Zr2 Zr1 Zr1 . 3_656 60.02(2) n
Zr2 Zr1 Zr2 . 5_666 89.52(2) n
Zr3 C2 Zr3 2 . 178.3(5) n
Zr3 Cl11 Zr5 8_656 . 78.98(5) n
Zr3 Cl8 Zr3 8_655 . 79.53(7) n
Zr3 Cl9 Zr3 7 . 79.43(6) n
Zr3 Zr3 Zr3 7 8_655 90.0 n
Zr3 Zr4 Zr3 2 7 60.75(3) n
Zr3 Zr5 Zr3 1_556 7_556 60.39(3) n
Zr4 C2 Zr3 . 2 89.2(3) n
Zr4 Cl10 Zr3 . . 78.85(5) n
Zr4 Zr3 Zr3 . 7 59.662(13) n
Zr4 Zr3 Zr5 . 1_554 89.02(2) n
Zr5 C2 Zr3 1_554 2 90.8(3) n
Zr5 Zr3 Zr3 1_554 7 59.807(13) n

loop_
_geom_bond_atom_site_label_1
_geom_bond_atom_site_label_2
_geom_bond_site_symmetry_2
_geom_bond_distance
_geom_bond_publ_flag
Zr C~(average)~ . 2.278(2) yes
Zr Zr~(average)~ . 3.2210(10) yes
Zr Cl^a^~(average)~ . 2.643(2) yes
Zr Cl^i^~(average)~ . 2.527(2) yes
Zr1 Zr1 7_565 3.2210(10) n
Zr1 Zr1 3_656 3.2480(10) n
Zr1 Zr2 5_666 3.2307(9) n
Zr1 Zr2 . 3.2115(9) n
Zr3 Zr3 7 3.2340(10) n
Zr3 Zr3 8_655 3.2370(10) n
Zr3 Zr4 . 3.2014(9) n
Zr3 Zr5 1_554 3.2150(10) n
Zr1 C1 . 2.2871(6) n
Zr2 C1 . 2.2682(7) n
Zr3 C2 . 2.2883(6) n
Zr4 C2 . 2.270(10) n
Zr5 C2 1_556 2.230(10) n
Zr1 Cl7 . 2.5197(15) n
Zr1 Cl4 . 2.5206(17) n
Zr1 Cl5 . 2.5353(18) n
Zr1 Cl6 . 2.5354(15) n
Zr1 Cl1 . 2.6602(17) n
Zr2 Cl7 5_666 2.5164(16) n
Zr2 Cl6 . 2.5339(17) n
Zr2 Cl3 . 2.6726(14) n
Zr3 Cl11 8_654 2.5172(17) n
Zr3 Cl10 . 2.5262(16) n
Zr3 Cl9 . 2.5306(17) n
Zr3 Cl8 . 2.5306(17) n
Zr3 Cl1 . 2.6486(16) n
Zr4 Cl10 . 2.5146(14) n
Zr4 Cl2 . 2.569(3) n
Zr5 Cl11 7 2.5388(15) n
Zr5 Cl2 . 2.571(3) n
Cs1 Cl3 5_666 3.415(13) n
Cs1 Cl8 2_566 3.547(4) n
Cs1 Cl5 1_556 3.630(5) n
Cs2 Cl8 2_566 3.461(10) n
Cs2 Cl5 1_556 3.537(11) n
Cs2 Cl3 5_666 3.77(5) n
Cs2 Cl7 7_566 4.08(4) n
Cs3 Cl11 8_655 3.297(6) n
Cs3 Cl7 . 3.389(6) n
Cs3 Cl6 3_656 3.449(4) n
Cs3 Cl3 5_666 3.466(7) n
Cs3 Cl10 . 3.483(6) n
Cs3 Cl2 . 3.502(7) n
Cs4 Cl9 6_556 3.35(3) n
Cs4 Cl10 8_655 3.422(10) n
Cs4 Cl4 2 3.442(5) n
Cs4 Cl10 4_456 3.616(16) n
Cs4 Cl9 2 3.84(3) n
Cs5 Cl9 2 3.054(19) n
Cs5 Cl10 6_556 3.362(12) n
Cs5 Cl4 6_556 3.605(13) n
Cs5 Cl11 5_556 3.93(4) n
Cs5 Cl2 5_556 3.97(3) n
Cs5 Cl10 8_655 3.97(2) n
